data_4102658
loop_
_publ_author_name
'Daniel M. D'Souza'
'David A. Leigh'
'Lo\"ic Mottier'
'Kathleen M. Mullen'
'Francesco Paolucci'
'Simon J. Teat'
'Songwei Zhang'

_publ_section_title
;
 Nitrone [2]Rotaxanes: Simultaneous Chemical Protection and
 Electrochemical Activation of a Functional Group
;
_journal_name_full 'Journal of the American Chemical Society'
_journal_page_first 9465
_journal_page_last 9470
_journal_paper_doi 10.1021/ja1034683
_journal_volume 132
_journal_year 2010
_chemical_compound_source ?
_chemical_formula_analytical 'C60 H54 N8 O6'
_chemical_formula_moiety 'C30 H26 N6 O4.C30 H28 N2 O2'
_chemical_formula_structural 'C60 H54 N8 O6'
_chemical_formula_sum 'C60 H54 N8 O6'
_chemical_formula_weight 983.11
_chemical_name_common ?
_chemical_name_systematic ?
_space_group_IT_number 14
_symmetry_cell_setting monoclinic
_symmetry_space_group_name_Hall '-P 2ybc'
_symmetry_space_group_name_H-M 'P 1 21/c 1'
_atom_sites_solution_hydrogens difmap
_atom_sites_solution_primary direct
_atom_sites_solution_secondary difmap
_audit_creation_method SHELXL
_cell_angle_alpha 90.00
_cell_angle_beta 108.408(4)
_cell_angle_gamma 90.00
_cell_formula_units_Z 2
_cell_length_a 14.547(4)
_cell_length_b 11.196(3)
_cell_length_c 16.222(4)
_cell_measurement_reflns_used 92
_cell_measurement_temperature 150(2)
_cell_measurement_theta_max 22
_cell_measurement_theta_min 6
_cell_volume 2506.9(11)
_computing_cell_refinement 'Bruker SMART'
_computing_data_collection 'Bruker SMART'
_computing_data_reduction 'Bruker SHELXTL'
_computing_molecular_graphics 'Bruker SHELXTL'
_computing_publication_material 'Bruker SHELXTL'
_computing_structure_refinement 'SHELXL-93 (Sheldrick, 1993)'
_computing_structure_solution 'SHELXS-86 (Sheldrick, 1990)'
_diffrn_ambient_temperature 150(2)
_diffrn_measured_fraction_theta_full 0.945
_diffrn_measured_fraction_theta_max 0.945
_diffrn_measurement_device 'Siemens SMART CCD diffractometer'
_diffrn_measurement_method '\w rotation with narrow frames'
_diffrn_radiation_monochromator 'Silicon 111'
_diffrn_radiation_source 'CCLRC Daresbury Laboratory Station 9.8'
_diffrn_radiation_type Synchrotron
_diffrn_radiation_wavelength 0.68840
_diffrn_reflns_av_R_equivalents 0.0792
_diffrn_reflns_av_sigmaI/netI 0.0878
_diffrn_reflns_limit_h_max 16
_diffrn_reflns_limit_h_min -14
_diffrn_reflns_limit_k_max 10
_diffrn_reflns_limit_k_min -12
_diffrn_reflns_limit_l_max 18
_diffrn_reflns_limit_l_min -17
_diffrn_reflns_number 10380
_diffrn_reflns_theta_full 22.61
_diffrn_reflns_theta_max 22.61
_diffrn_reflns_theta_min 2.18
_diffrn_standards_decay_% ?
_diffrn_standards_interval_count ?
_diffrn_standards_interval_time ?
_diffrn_standards_number ?
_exptl_absorpt_coefficient_mu 0.086
_exptl_absorpt_correction_T_max 1.00
_exptl_absorpt_correction_T_min 0.56
_exptl_absorpt_correction_type multi-scan
_exptl_absorpt_process_details 'SADABS Siemens Madison WI USA'
_exptl_crystal_colour colourless
_exptl_crystal_density_diffrn 1.302
_exptl_crystal_description plate
_exptl_crystal_F_000 1036
_exptl_crystal_size_max 0.06
_exptl_crystal_size_mid 0.06
_exptl_crystal_size_min 0.01
_refine_diff_density_max 0.476
_refine_diff_density_min -0.275
_refine_diff_density_rms 0.070
_refine_ls_extinction_coef 0.0093(35)
_refine_ls_extinction_expression Fc^*^=kFc[1+0.001xFc^2^\l^3^/sin(2\q)]^-1/4^
_refine_ls_extinction_method SHELXL
_refine_ls_goodness_of_fit_all 1.053
_refine_ls_goodness_of_fit_obs 1.180
_refine_ls_hydrogen_treatment refxyz
_refine_ls_matrix_type full
_refine_ls_number_parameters 343
_refine_ls_number_reflns 3580
_refine_ls_number_restraints 2
_refine_ls_restrained_S_all 1.122
_refine_ls_restrained_S_obs 1.180
_refine_ls_R_factor_all 0.1499
_refine_ls_R_factor_obs 0.1012
_refine_ls_shift/esd_max 0.038
_refine_ls_shift/esd_mean 0.004
_refine_ls_structure_factor_coef Fsqd
_refine_ls_weighting_details 'w=1/[\s^2^(Fo^2^)+(0.1151P)^2^+4.8178P] where P=(Fo^2^+2Fc^2^)/3'
_refine_ls_weighting_scheme calc
_refine_ls_wR_factor_all 0.2693
_refine_ls_wR_factor_obs 0.2311
_reflns_number_observed 2455
_reflns_number_total 3630
_reflns_observed_criterion >2sigma(I)
_cod_data_source_file ja1034683_si_002.cif
_cod_data_source_block swrot3
_cod_depositor_comments
;
Replacing value '-' with '?' for the following tags:
'_chemical_compound_source', '_chemical_name_common', 
'_diffrn_standards_decay_%', '_diffrn_standards_interval_count', 
'_diffrn_standards_interval_time', '_diffrn_standards_number'.

Antanas Vaitkus, 2015-02-20

The following automatic conversions were performed:

'_refine_ls_weighting_scheme' value 'calc
w=1/[\s^2^(Fo^2^)+(0.1151P)^2^+4.8178P] where P=(Fo^2^+2Fc^2^)/3' was
changed to 'calc'. New tag '_refine_ls_weighting_details' was
created. The value of the new tag was set to
'w=1/[\s^2^(Fo^2^)+(0.1151P)^2^+4.8178P] where P=(Fo^2^+2Fc^2^)/3'.

Automatic conversion script
Id: cif_fix_values 3143 2015-03-26 13:38:13Z robertas 
;
_cod_database_code 4102658

loop_
_symmetry_equiv_pos_as_xyz
'x, y, z'
'-x, y+1/2, -z+1/2'
'-x, -y, -z'
'x, -y-1/2, z-1/2'

loop_
_atom_site_aniso_label
_atom_site_aniso_U_11
_atom_site_aniso_U_22
_atom_site_aniso_U_33
_atom_site_aniso_U_23
_atom_site_aniso_U_13
_atom_site_aniso_U_12
C1 0.071(4) 0.038(3) 0.039(3) 0.007(3) 0.010(3) 0.003(3)
N2 0.048(3) 0.032(3) 0.029(2) 0.002(2) 0.010(2) 0.006(2)
C3 0.068(4) 0.022(3) 0.032(3) -0.011(2) 0.024(3) -0.003(3)
O3 0.115(4) 0.043(3) 0.067(3) 0.018(2) 0.062(3) 0.002(3)
C4 0.055(4) 0.019(3) 0.045(3) -0.016(2) 0.031(3) -0.009(3)
N5 0.037(2) 0.013(2) 0.039(2) -0.009(2) 0.015(2) -0.009(2)
C6 0.036(3) 0.023(3) 0.046(3) -0.010(3) 0.016(3) 0.003(2)
C7 0.042(4) 0.038(3) 0.080(5) -0.004(3) 0.028(3) 0.006(3)
C8 0.047(4) 0.052(4) 0.087(5) -0.019(4) 0.046(4) -0.014(3)
C9 0.068(4) 0.036(3) 0.059(4) -0.011(3) 0.041(4) -0.009(3)
C10 0.038(3) 0.017(3) 0.044(3) 0.004(2) 0.005(3) 0.002(2)
O10 0.045(3) 0.047(3) 0.083(3) 0.025(3) 0.011(2) 0.008(2)
N11 0.033(3) 0.035(3) 0.046(3) 0.012(2) 0.015(2) 0.002(2)
C12 0.050(4) 0.030(3) 0.058(4) 0.012(3) 0.020(3) 0.003(3)
C13 0.041(3) 0.018(3) 0.047(3) 0.015(2) 0.015(3) 0.003(2)
C14 0.040(3) 0.030(3) 0.042(3) 0.001(3) 0.013(3) -0.003(3)
C15 0.035(3) 0.035(3) 0.048(3) 0.005(3) 0.012(3) -0.007(3)
C16 0.053(4) 0.022(3) 0.034(3) 0.018(2) 0.008(3) 0.008(3)
C17 0.050(4) 0.030(3) 0.043(3) 0.016(3) 0.004(3) -0.011(3)
C18 0.037(3) 0.039(3) 0.053(4) 0.021(3) 0.014(3) 0.003(3)
C19 0.046(3) 0.041(3) 0.053(4) -0.019(3) 0.022(3) -0.013(3)
C20 0.033(3) 0.057(4) 0.048(4) -0.003(3) 0.009(3) -0.005(3)
N21 0.040(4) 0.128(7) 0.085(5) 0.015(5) -0.001(4) -0.007(4)
O21 0.035(3) 0.080(4) 0.134(5) 0.016(4) 0.025(3) 0.007(2)
C22 0.155(11) 0.100(8) 0.154(11) 0.099(8) -0.121(10) -0.080(8)
C23 0.026(3) 0.037(3) 0.050(3) -0.012(3) 0.015(3) -0.009(2)
C24 0.040(3) 0.023(3) 0.050(3) -0.002(3) 0.016(3) -0.002(2)
C25 0.039(3) 0.037(3) 0.046(3) -0.004(3) 0.011(3) -0.002(3)
C26 0.033(3) 0.048(4) 0.066(4) 0.010(3) 0.013(3) -0.002(3)
C27 0.040(4) 0.028(3) 0.102(6) 0.006(4) 0.003(4) 0.003(3)
C28 0.040(4) 0.024(3) 0.101(6) -0.015(3) 0.017(4) -0.003(3)
C29 0.027(3) 0.036(3) 0.048(3) -0.018(3) 0.007(3) -0.006(2)
C30 0.044(3) 0.046(4) 0.044(3) -0.018(3) 0.020(3) -0.007(3)
C31 0.049(4) 0.035(3) 0.057(4) -0.019(3) 0.018(3) -0.004(3)
C32 0.062(4) 0.043(4) 0.072(5) -0.017(3) 0.039(4) -0.013(3)
C33 0.067(4) 0.051(4) 0.072(5) -0.023(4) 0.045(4) -0.005(3)
C34 0.056(4) 0.041(3) 0.054(4) -0.019(3) 0.030(3) -0.005(3)

loop_
_atom_site_label
_atom_site_type_symbol
_atom_site_fract_x
_atom_site_fract_y
_atom_site_fract_z
_atom_site_U_iso_or_equiv
_atom_site_thermal_displace_type
_atom_site_occupancy
_atom_site_calc_flag
_atom_site_refinement_flags
C1 C 1.0026(5) 0.5882(5) -0.7799(4) 0.051(2) Uani 1 d .
H1A H 0.9477(5) 0.5389(5) -0.8151(4) 0.061 Uiso 1 d D
H1B H 1.0235(5) 0.6405(5) -0.8199(4) 0.061 Uiso 1 d D
N2 N 1.0828(4) 0.5102(4) -0.7333(3) 0.0365(11) Uani 1 d D
H2N H 1.0721(59) 0.4733(69) -0.6824(34) 0.099(28) Uiso 1 d D
C3 C 1.1691(5) 0.5176(5) -0.7410(4) 0.0391(14) Uani 1 d .
O3 O 1.1917(4) 0.5859(4) -0.7916(3) 0.0673(14) Uani 1 d .
C4 C 1.2458(4) 0.4378(4) -0.6809(4) 0.0358(14) Uani 1 d .
N5 N 1.2177(3) 0.3700(3) -0.6247(3) 0.0287(10) Uani 1 d .
C6 C 1.2866(4) 0.3026(5) -0.5717(4) 0.0343(13) Uani 1 d .
C7 C 1.3810(5) 0.2982(5) -0.5712(5) 0.051(2) Uani 1 d .
H7A H 1.4270(5) 0.2485(5) -0.5313(5) 0.061 Uiso 1 d D
C8 C 1.4073(5) 0.3676(6) -0.6298(5) 0.056(2) Uani 1 d .
H8A H 1.4722(5) 0.3678(6) -0.6309(5) 0.068 Uiso 1 d D
C9 C 1.3377(5) 0.4369(5) -0.6870(4) 0.049(2) Uani 1 d .
H9A H 1.3531(5) 0.4833(5) -0.7299(4) 0.059 Uiso 1 d D
C10 C 1.2545(4) 0.2235(4) -0.5096(4) 0.0350(13) Uani 1 d .
O10 O 1.3161(3) 0.1701(4) -0.4513(3) 0.0606(13) Uani 1 d .
N11 N 1.1603(3) 0.2149(4) -0.5225(3) 0.0373(12) Uani 1 d D
H11N H 1.1113(31) 0.2548(48) -0.5702(26) 0.052(17) Uiso 1 d D
C12 C 1.1198(4) 0.1384(5) -0.4721(4) 0.0453(15) Uani 1 d .
H12A H 1.1684(4) 0.0773(5) -0.4431(4) 0.054 Uiso 1 d D
H12B H 1.0631(4) 0.0963(5) -0.5117(4) 0.054 Uiso 1 d D
C13 C 1.0882(4) 0.2042(4) -0.4034(4) 0.0348(13) Uani 1 d .
C14 C 0.9922(4) 0.2107(5) -0.4086(4) 0.0374(13) Uani 1 d .
H14A H 0.9453(4) 0.1697(5) -0.4541(4) 0.045 Uiso 1 d D
C15 C 0.9627(4) 0.2754(5) -0.3495(4) 0.0400(14) Uani 1 d .
H15A H 0.8960(4) 0.2788(5) -0.3543(4) 0.048 Uiso 1 d D
C16 C 1.0302(4) 0.3357(4) -0.2828(3) 0.0379(14) Uani 1 d .
C17 C 1.1256(4) 0.3269(5) -0.2764(4) 0.044(2) Uani 1 d .
H17A H 1.1728(4) 0.3665(5) -0.2303(4) 0.053 Uiso 1 d D
C18 C 1.1553(4) 0.2607(5) -0.3363(4) 0.043(2) Uani 1 d .
H18A H 1.2222(4) 0.2549(5) -0.3304(4) 0.052 Uiso 1 d D
C19 C 0.7452(4) 0.4218(5) -0.6111(4) 0.045(2) Uani 1 d .
H19A H 0.7590(4) 0.5003(5) -0.5802(4) 0.054 Uiso 1 d D
C20 C 0.8305(4) 0.3949(6) -0.6431(4) 0.047(2) Uani 1 d .
H20A H 0.8274(4) 0.3096(6) -0.6597(4) 0.056 Uiso 1 d D
H20B H 0.8230(4) 0.4425(6) -0.6962(4) 0.056 Uiso 1 d D
N21 N 0.9260(5) 0.4187(8) -0.5821(5) 0.089(2) Uani 1 d .
O21 O 0.9971(3) 0.3799(5) -0.6120(4) 0.083(2) Uani 1 d .
C22 C 0.9516(9) 0.4880(11) -0.5260(9) 0.176(9) Uani 1 d .
H22A H 0.9023(9) 0.5336(11) -0.5138(9) 0.211 Uiso 1 d D
C23 C 0.6549(4) 0.4378(5) -0.6865(4) 0.0370(14) Uani 1 d .
C24 C 0.6073(4) 0.3433(5) -0.7385(4) 0.0369(14) Uani 1 d .
H24A H 0.6319(4) 0.2646(5) -0.7248(4) 0.044 Uiso 1 d D
C25 C 0.5268(4) 0.3603(5) -0.8081(4) 0.0413(14) Uani 1 d .
H25A H 0.4960(4) 0.2934(5) -0.8417(4) 0.050 Uiso 1 d D
C26 C 0.4893(4) 0.4726(6) -0.8308(5) 0.050(2) Uani 1 d .
H26A H 0.4332(4) 0.4846(6) -0.8796(5) 0.060 Uiso 1 d D
C27 C 0.5353(5) 0.5662(5) -0.7809(5) 0.061(2) Uani 1 d .
H27A H 0.5109(5) 0.6447(5) -0.7957(5) 0.073 Uiso 1 d D
C28 C 0.6147(4) 0.5500(5) -0.7110(5) 0.056(2) Uani 1 d .
H28A H 0.6441(4) 0.6176(5) -0.6776(5) 0.068 Uiso 1 d D
C29 C 0.7283(4) 0.3304(5) -0.5463(4) 0.0381(14) Uani 1 d .
C30 C 0.7465(4) 0.2080(5) -0.5503(4) 0.0435(15) Uani 1 d .
H30A H 0.7750(4) 0.1790(5) -0.5916(4) 0.052 Uiso 1 d D
C31 C 0.7232(4) 0.1293(5) -0.4943(4) 0.047(2) Uani 1 d .
H31A H 0.7354(4) 0.0464(5) -0.4979(4) 0.056 Uiso 1 d D
C32 C 0.6826(5) 0.1691(6) -0.4335(5) 0.055(2) Uani 1 d .
H32A H 0.6680(5) 0.1145(6) -0.3946(5) 0.066 Uiso 1 d D
C33 C 0.6632(5) 0.2890(6) -0.4295(5) 0.058(2) Uani 1 d .
H33A H 0.6348(5) 0.3170(6) -0.3879(5) 0.070 Uiso 1 d D
C34 C 0.6847(4) 0.3688(6) -0.4857(4) 0.047(2) Uani 1 d .
H34A H 0.6697(4) 0.4510(6) -0.4831(4) 0.057 Uiso 1 d D

loop_
_atom_type_symbol
_atom_type_description
_atom_type_scat_dispersion_real
_atom_type_scat_dispersion_imag
_atom_type_scat_source
C C 0.0033 0.0016 'International Tables Vol C Tables 4.2.6.8 and 6.1.1.4'
H H 0.0000 0.0000 'International Tables Vol C Tables 4.2.6.8 and 6.1.1.4'
N N 0.0061 0.0033 'International Tables Vol C Tables 4.2.6.8 and 6.1.1.4'
O O 0.0106 0.0060 'International Tables Vol C Tables 4.2.6.8 and 6.1.1.4'

loop_
_geom_angle_atom_site_label_1
_geom_angle_atom_site_label_2
_geom_angle_atom_site_label_3
_geom_angle
_geom_angle_site_symmetry_3
N2 C1 C16 110.9(5) 3_764
C3 N2 C1 123.2(5) .
O3 C3 N2 124.6(6) .
O3 C3 C4 119.5(6) .
N2 C3 C4 115.9(5) .
N5 C4 C9 123.9(6) .
N5 C4 C3 116.6(5) .
C9 C4 C3 119.6(5) .
C6 N5 C4 115.4(5) .
N5 C6 C7 124.9(5) .
N5 C6 C10 115.7(4) .
C7 C6 C10 119.4(5) .
C8 C7 C6 118.2(6) .
C7 C8 C9 118.7(6) .
C4 C9 C8 118.8(6) .
O10 C10 N11 123.5(5) .
O10 C10 C6 119.4(5) .
N11 C10 C6 117.1(5) .
C10 N11 C12 123.0(5) .
N11 C12 C13 113.7(5) .
C18 C13 C14 118.7(6) .
C18 C13 C12 120.2(5) .
C14 C13 C12 121.1(5) .
C13 C14 C15 121.3(5) .
C14 C15 C16 120.1(5) .
C17 C16 C15 118.5(6) .
C17 C16 C1 121.2(5) 3_764
C15 C16 C1 120.2(6) 3_764
C16 C17 C18 121.1(6) .
C13 C18 C17 120.1(5) .
C23 C19 C20 110.2(5) .
C23 C19 C29 110.4(4) .
C20 C19 C29 115.2(5) .
N21 C20 C19 116.1(6) .
C22 N21 O21 113.9(10) .
C22 N21 C20 130.9(10) .
O21 N21 C20 112.0(7) .
N21 C22 C22 127.1(24) 3_764
C28 C23 C24 115.5(5) .
C28 C23 C19 121.5(5) .
C24 C23 C19 123.0(5) .
C25 C24 C23 122.0(5) .
C24 C25 C26 121.0(6) .
C27 C26 C25 117.8(6) .
C28 C27 C26 121.6(6) .
C27 C28 C23 122.1(6) .
C34 C29 C30 118.0(6) .
C34 C29 C19 118.8(5) .
C30 C29 C19 122.9(5) .
C31 C30 C29 120.2(5) .
C30 C31 C32 121.0(6) .
C33 C32 C31 119.4(6) .
C32 C33 C34 120.5(6) .
C33 C34 C29 120.9(6) .

loop_
_geom_bond_atom_site_label_1
_geom_bond_atom_site_label_2
_geom_bond_distance
_geom_bond_site_symmetry_2
C1 N2 1.462(8) .
C1 C16 1.515(8) 3_764
N2 C3 1.302(7) .
C3 O3 1.241(7) .
C3 C4 1.519(8) .
C4 N5 1.345(7) .
C4 C9 1.371(8) .
N5 C6 1.330(7) .
C6 C7 1.373(8) .
C6 C10 1.521(8) .
C7 C8 1.372(10) .
C8 C9 1.376(10) .
C10 O10 1.233(7) .
C10 N11 1.324(7) .
N11 C12 1.433(7) .
C12 C13 1.523(8) .
C13 C18 1.366(8) .
C13 C14 1.374(8) .
C14 C15 1.374(8) .
C15 C16 1.385(8) .
C16 C17 1.363(8) .
C16 C1 1.515(8) 3_764
C17 C18 1.394(9) .
C19 C23 1.497(8) .
C19 C20 1.518(8) .
C19 C29 1.542(9) .
C20 N21 1.453(9) .
N21 C22 1.16(2) .
N21 O21 1.345(9) .
C22 C22 1.42(2) 3_764
C23 C28 1.390(8) .
C23 C24 1.393(8) .
C24 C25 1.360(8) .
C25 C26 1.374(8) .
C26 C27 1.363(9) .
C27 C28 1.351(10) .
C29 C34 1.395(8) .
C29 C30 1.402(8) .
C30 C31 1.383(9) .
C31 C32 1.375(9) .
C32 C33 1.377(9) .
C33 C34 1.381(9) .

loop_
_geom_torsion_atom_site_label_1
_geom_torsion_atom_site_label_2
_geom_torsion_atom_site_label_3
_geom_torsion_atom_site_label_4
_geom_torsion
_geom_torsion_site_symmetry_1
_geom_torsion_site_symmetry_4
C16 C1 N2 C3 -116.6(6) 3_764 .
C1 N2 C3 O3 -4.3(8) . .
C1 N2 C3 C4 174.1(5) . .
O3 C3 C4 N5 177.0(5) . .
N2 C3 C4 N5 -1.5(6) . .
O3 C3 C4 C9 -3.9(7) . .
N2 C3 C4 C9 177.6(5) . .
C9 C4 N5 C6 2.2(7) . .
C3 C4 N5 C6 -178.8(4) . .
C4 N5 C6 C7 -0.2(7) . .
C4 N5 C6 C10 -178.6(4) . .
N5 C6 C7 C8 -0.4(9) . .
C10 C6 C7 C8 177.9(5) . .
C6 C7 C8 C9 -0.8(9) . .
N5 C4 C9 C8 -3.5(8) . .
C3 C4 C9 C8 177.5(5) . .
C7 C8 C9 C4 2.7(9) . .
N5 C6 C10 O10 -170.9(5) . .
C7 C6 C10 O10 10.7(8) . .
N5 C6 C10 N11 10.0(7) . .
C7 C6 C10 N11 -168.4(5) . .
O10 C10 N11 C12 -2.7(9) . .
C6 C10 N11 C12 176.4(5) . .
C10 N11 C12 C13 102.5(6) . .
N11 C12 C13 C18 -64.3(7) . .
N11 C12 C13 C14 113.9(6) . .
C18 C13 C14 C15 1.9(8) . .
C12 C13 C14 C15 -176.4(5) . .
C13 C14 C15 C16 -0.1(8) . .
C14 C15 C16 C17 -1.5(8) . .
C14 C15 C16 C1 177.1(5) . 3_764
C15 C16 C17 C18 1.2(8) . .
C1 C16 C17 C18 -177.3(5) 3_764 .
C14 C13 C18 C17 -2.2(8) . .
C12 C13 C18 C17 176.1(5) . .
C16 C17 C18 C13 0.6(8) . .
C23 C19 C20 N21 159.0(6) . .
C29 C19 C20 N21 -75.4(7) . .
C19 C20 N21 C22 -29.0(14) . .
C19 C20 N21 O21 173.0(6) . .
O21 N21 C22 C22 -16.6(18) . 3_764
C20 N21 C22 C22 -174.2(10) . 3_764
C20 C19 C23 C28 -105.6(7) . .
C29 C19 C23 C28 126.0(6) . .
C20 C19 C23 C24 72.1(7) . .
C29 C19 C23 C24 -56.3(7) . .
C28 C23 C24 C25 -0.3(8) . .
C19 C23 C24 C25 -178.1(5) . .
C23 C24 C25 C26 0.6(9) . .
C24 C25 C26 C27 -0.2(9) . .
C25 C26 C27 C28 -0.5(11) . .
C26 C27 C28 C23 0.8(12) . .
C24 C23 C28 C27 -0.4(10) . .
C19 C23 C28 C27 177.5(6) . .
C23 C19 C29 C34 -82.6(6) . .
C20 C19 C29 C34 151.8(5) . .
C23 C19 C29 C30 91.4(6) . .
C20 C19 C29 C30 -34.2(7) . .
C34 C29 C30 C31 -1.2(8) . .
C19 C29 C30 C31 -175.2(5) . .
C29 C30 C31 C32 -0.5(9) . .
C30 C31 C32 C33 1.2(10) . .
C31 C32 C33 C34 -0.3(10) . .
C32 C33 C34 C29 -1.4(10) . .
C30 C29 C34 C33 2.1(9) . .
C19 C29 C34 C33 176.4(6) . .
